data_4038573
loop_
_publ_author_name
'Wang, Qian'
'Tuinhof, Jesse'
'Mgimpatsang, Kumchok C.'
'Kurpiewska, Katarzyna'
'Kalinowska-T\/lu\'scik, Justyna'
'D\"omling, Alexander'

_publ_section_title
;
 Copper-Catalyzed Modular Assembly of Polyheterocycles.
;
_journal_name_full 'The Journal of organic chemistry'
_journal_paper_doi 10.1021/acs.joc.0c01238
_journal_year 2020
_chemical_formula_moiety 'C22 H20 N2 O3'
_chemical_formula_sum 'C22 H20 N2 O3'
_chemical_formula_weight 360.4
_space_group_IT_number 14
_space_group_name_Hall '-P 2yn'
_space_group_name_H-M_alt 'P 1 21/n 1'
_symmetry_cell_setting monoclinic
_symmetry_Int_Tables_number 14
_symmetry_space_group_name_Hall '-P 2yn'
_symmetry_space_group_name_H-M 'P 1 21/n 1'
_atom_sites_solution_hydrogens mixed
_audit_creation_date 2020-03-20T21:57:57-00:00
_audit_creation_method 'WinGX routine CIF_UPDATE'
_cell_angle_alpha 90
_cell_angle_beta 93.8774(3)
_cell_angle_gamma 90
_cell_formula_units_Z 8
_cell_length_a 9.47937(5)
_cell_length_b 21.40602(8)
_cell_length_c 18.35435(9)
_cell_measurement_reflns_used 75391
_cell_measurement_temperature 100(2)
_cell_measurement_theta_max 76.082
_cell_measurement_theta_min 3.147
_cell_volume 3715.86(3)
_computing_cell_refinement 'CrysAlisPro 1.171.40.67a (Rigaku OD, 2019)'
_computing_data_collection 'CrysAlisPro 1.171.40.67a (Rigaku OD, 2019)'
_computing_data_reduction 'CrysAlisPro 1.171.40.67a (Rigaku OD, 2019)'
_computing_structure_refinement 'SHELXL-2018/1 (Sheldrick, 2018)'
_diffrn_ambient_environment N~2~
_diffrn_ambient_temperature 100(2)
_diffrn_detector 'Hybrid Pixel Array Detector'
_diffrn_detector_area_resol_mean 10
_diffrn_detector_type HyPix
_diffrn_measured_fraction_theta_full 1
_diffrn_measured_fraction_theta_max 0.993
_diffrn_measurement_device 'four-circle diffractometer'
_diffrn_measurement_device_type 'XtaLAB Synergy, Dualflex, HyPix'
_diffrn_measurement_method '\w scans'
_diffrn_orient_matrix_type 'CrysAlisPro convention (1999,Acta A55,543-557)'
_diffrn_orient_matrix_UB_11 -0.0119013
_diffrn_orient_matrix_UB_12 -0.0494551
_diffrn_orient_matrix_UB_13 0.0602433
_diffrn_orient_matrix_UB_21 -0.0653333
_diffrn_orient_matrix_UB_22 -0.0462891
_diffrn_orient_matrix_UB_23 -0.0570275
_diffrn_orient_matrix_UB_31 0.1487407
_diffrn_orient_matrix_UB_32 -0.0243053
_diffrn_orient_matrix_UB_33 -0.0139823
_diffrn_radiation_monochromator mirror
_diffrn_radiation_probe x-ray
_diffrn_radiation_type CuK\a
_diffrn_radiation_wavelength 1.54184
_diffrn_reflns_av_R_equivalents 0.0467
_diffrn_reflns_av_unetI/netI 0.0625
_diffrn_reflns_Laue_measured_fraction_full 1
_diffrn_reflns_Laue_measured_fraction_max 0.993
_diffrn_reflns_limit_h_max 11
_diffrn_reflns_limit_h_min -11
_diffrn_reflns_limit_k_max 26
_diffrn_reflns_limit_k_min -26
_diffrn_reflns_limit_l_max 22
_diffrn_reflns_limit_l_min -23
_diffrn_reflns_number 118065
_diffrn_reflns_point_group_measured_fraction_full 1
_diffrn_reflns_point_group_measured_fraction_max 0.993
_diffrn_reflns_theta_full 67.684
_diffrn_reflns_theta_max 76.533
_diffrn_reflns_theta_min 3.176
_diffrn_source 'micro-focus sealed X-ray tube'
_diffrn_source_type 'PhotonJet (Cu) X-ray Source'
_exptl_absorpt_coefficient_mu 0.699
_exptl_absorpt_correction_T_max 1
_exptl_absorpt_correction_T_min 0.54807
_exptl_absorpt_correction_type multi-scan
_exptl_absorpt_process_details
;
        CrysAlisPro 1.171.40.67a (Rigaku Oxford Diffraction, 2019)
        Empirical absorption correction using spherical harmonics,
 implemented in SCALE3 ABSPACK scaling algorithm.
;
_exptl_crystal_colour red
_exptl_crystal_density_diffrn 1.288
_exptl_crystal_description plate
_exptl_crystal_F_000 1520
_exptl_crystal_size_max 0.3
_exptl_crystal_size_mid 0.2
_exptl_crystal_size_min 0.05
_refine_diff_density_max 0.251
_refine_diff_density_min -0.208
_refine_diff_density_rms 0.038
_refine_ls_extinction_method none
_refine_ls_goodness_of_fit_ref 1.039
_refine_ls_hydrogen_treatment mixed
_refine_ls_matrix_type full
_refine_ls_number_parameters 501
_refine_ls_number_reflns 7740
_refine_ls_number_restraints 0
_refine_ls_restrained_S_all 1.039
_refine_ls_R_factor_all 0.0387
_refine_ls_R_factor_gt 0.0362
_refine_ls_shift/su_max 0.001
_refine_ls_shift/su_mean 0
_refine_ls_structure_factor_coef Fsqd
_refine_ls_weighting_details 'w=1/[\s^2^(Fo^2^)+(0.0418P)^2^+1.2908P] where P=(Fo^2^+2Fc^2^)/3'
_refine_ls_weighting_scheme calc
_refine_ls_wR_factor_gt 0.0901
_refine_ls_wR_factor_ref 0.092
_reflns_Friedel_coverage 0
_reflns_number_gt 7170
_reflns_number_total 7740
_reflns_threshold_expression 'I > 2\s(I)'
_cod_data_source_file jo0c01238_si_001.cif
_cod_data_source_block qw593_2
_cod_original_sg_symbol_H-M 'P 21/n'
_cod_database_code 4038573
_shelx_estimated_absorpt_t_min 0.818
_shelx_estimated_absorpt_t_max 0.966
_shelx_shelxl_version_number 2018/1

loop_
_symmetry_equiv_pos_as_xyz
'x, y, z'
'-x+1/2, y+1/2, -z+1/2'
'-x, -y, -z'
'x-1/2, -y-1/2, z-1/2'

loop_
_atom_site_label
_atom_site_type_symbol
_atom_site_fract_x
_atom_site_fract_y
_atom_site_fract_z
_atom_site_U_iso_or_equiv
_atom_site_adp_type
_atom_site_occupancy
_atom_site_site_symmetry_order
_atom_site_calc_flag
_atom_site_refinement_flags_posn
_atom_site_refinement_flags_adp
_atom_site_refinement_flags_occupancy
_atom_site_disorder_assembly
_atom_site_disorder_group
O49 O -0.43426(7) 0.13913(4) 0.76931(4) 0.02586(17) Uani 1 1 d . . . . .
O32 O -0.56139(9) 0.12804(4) 0.95538(5) 0.03055(18) Uani 1 1 d . . . . .
O40 O -0.15133(8) -0.10318(4) 0.89150(5) 0.03076(18) Uani 1 1 d . . . . .
N31 N -0.50412(9) 0.05473(4) 0.87295(5) 0.01997(18) Uani 1 1 d . . . . .
O19 O 0.07273(8) 0.12464(4) 0.79494(4) 0.02684(17) Uani 1 1 d . . . . .
O2 O 0.02719(9) -0.03612(4) 0.74119(5) 0.03338(19) Uani 1 1 d . . . . .
N1 N -0.03818(9) 0.05369(4) 0.68077(5) 0.02387(19) Uani 1 1 d . . . . .
N20 N -0.14513(9) 0.14731(4) 0.83372(5) 0.02374(19) Uani 1 1 d . . . . .
O10 O 0.12974(10) 0.13750(4) 0.46309(5) 0.0398(2) Uani 1 1 d . . . . .
N50 N -0.66257(10) 0.17163(4) 0.74989(5) 0.0266(2) Uani 1 1 d . . . . .
C32 C -0.48577(11) 0.08376(5) 0.94202(6) 0.0224(2) Uani 1 1 d . . . . .
C33 C -0.37387(11) 0.05913(5) 0.99302(6) 0.0225(2) Uani 1 1 d . . . . .
C38 C -0.28731(11) 0.00918(5) 0.97356(6) 0.0215(2) Uani 1 1 d . . . . .
C47 C -0.41664(10) 0.00786(5) 0.85360(6) 0.0201(2) Uani 1 1 d . . . . .
C39 C -0.31393(10) -0.01640(5) 0.90164(6) 0.0209(2) Uani 1 1 d . . . . .
C46 C -0.41302(11) -0.02318(5) 0.78083(6) 0.0226(2) Uani 1 1 d . . . . .
C19 C -0.05643(11) 0.11752(5) 0.79211(6) 0.0222(2) Uani 1 1 d . . . . .
C2 C 0.03679(11) -0.00356(5) 0.68716(6) 0.0269(2) Uani 1 1 d . . . . .
C34 C -0.35194(12) 0.08760(5) 1.06214(6) 0.0278(2) Uani 1 1 d . . . . .
H34 H -0.4108 0.121055 1.075456 0.033 Uiso 1 1 calc R U . . .
C49 C -0.56172(11) 0.13400(5) 0.77855(6) 0.0216(2) Uani 1 1 d . . . . .
C17 C -0.01889(11) 0.09398(5) 0.62454(6) 0.0240(2) Uani 1 1 d . . . . .
C48 C -0.61691(10) 0.08053(5) 0.82412(6) 0.0222(2) Uani 1 1 d . . . . .
H48A H -0.693818 0.09615 0.853171 0.027 Uiso 1 1 calc R U . . .
H48B H -0.656316 0.047278 0.791237 0.027 Uiso 1 1 calc R U . . .
C40 C -0.24397(11) -0.06850(5) 0.86591(6) 0.0237(2) Uani 1 1 d . . . . .
C16 C -0.08642(11) 0.15640(5) 0.61133(6) 0.0246(2) Uani 1 1 d . . . . .
C45 C -0.47563(12) -0.01087(6) 0.71209(6) 0.0283(2) Uani 1 1 d . . . . .
H45 H -0.545277 0.020852 0.704969 0.034 Uiso 1 1 calc R U . . .
C18 C -0.12722(11) 0.06951(5) 0.73997(6) 0.0238(2) Uani 1 1 d . . . . .
H18A H -0.14751 0.031153 0.767525 0.029 Uiso 1 1 calc R U . . .
H18B H -0.218304 0.086497 0.719078 0.029 Uiso 1 1 calc R U . . .
C3 C 0.12125(11) -0.02056(5) 0.62580(7) 0.0287(2) Uani 1 1 d . . . . .
C41 C -0.30947(11) -0.06999(5) 0.78928(6) 0.0245(2) Uani 1 1 d . . . . .
C37 C -0.17846(12) -0.01139(5) 1.02385(6) 0.0266(2) Uani 1 1 d . . . . .
H37 H -0.119318 -0.045095 1.011606 0.032 Uiso 1 1 calc R U . . .
C9 C 0.06848(11) 0.07999(5) 0.57014(6) 0.0264(2) Uani 1 1 d . . . . .
C35 C -0.24427(13) 0.06647(6) 1.11034(6) 0.0308(2) Uani 1 1 d . . . . .
H35 H -0.228942 0.085429 1.157003 0.037 Uiso 1 1 calc R U . . .
C15 C -0.18088(12) 0.19224(5) 0.64737(6) 0.0270(2) Uani 1 1 d . . . . .
H15 H -0.218392 0.177663 0.690962 0.032 Uiso 1 1 calc R U . . .
C8 C 0.13937(11) 0.02089(5) 0.56786(7) 0.0283(2) Uani 1 1 d . . . . .
C10 C 0.06517(12) 0.13220(5) 0.51813(6) 0.0293(2) Uani 1 1 d . . . . .
C42 C -0.26903(13) -0.10532(5) 0.73143(7) 0.0313(2) Uani 1 1 d . . . . .
H42 H -0.199238 -0.137001 0.738386 0.038 Uiso 1 1 calc R U . . .
C11 C -0.03386(12) 0.17928(5) 0.54650(6) 0.0276(2) Uani 1 1 d . . . . .
C21 C -0.10472(11) 0.19436(5) 0.89075(6) 0.0261(2) Uani 1 1 d . . . . .
C14 C -0.22013(12) 0.25091(5) 0.61789(7) 0.0304(2) Uani 1 1 d . . . . .
H14 H -0.28463 0.276058 0.642362 0.036 Uiso 1 1 calc R U . . .
C36 C -0.15790(12) 0.01732(6) 1.09062(6) 0.0305(2) Uani 1 1 d . . . . .
H36 H -0.0835 0.003476 1.124012 0.037 Uiso 1 1 calc R U . . .
C12 C -0.07219(13) 0.23655(5) 0.51773(7) 0.0316(3) Uani 1 1 d . . . . .
H12 H -0.034981 0.251125 0.474055 0.038 Uiso 1 1 calc R U . . .
C13 C -0.16770(13) 0.27288(5) 0.55458(7) 0.0323(3) Uani 1 1 d . . . . .
H13 H -0.19624 0.312638 0.535896 0.039 Uiso 1 1 calc R U . . .
C51 C -0.64166(12) 0.22479(6) 0.70010(7) 0.0339(3) Uani 1 1 d . . . . .
C7 C 0.22114(13) 0.00210(6) 0.51031(7) 0.0342(3) Uani 1 1 d . . . . .
H7 H 0.235861 0.029941 0.471233 0.041 Uiso 1 1 calc R U . . .
C4 C 0.18265(13) -0.08027(6) 0.62554(8) 0.0364(3) Uani 1 1 d . . . . .
H4 H 0.170791 -0.108217 0.664863 0.044 Uiso 1 1 calc R U . . .
C44 C -0.43370(13) -0.04640(6) 0.65325(7) 0.0345(3) Uani 1 1 d . . . . .
H44 H -0.475343 -0.038059 0.605715 0.041 Uiso 1 1 calc R U . . .
C43 C -0.33394(14) -0.09307(6) 0.66214(7) 0.0356(3) Uani 1 1 d . . . . .
H43 H -0.30923 -0.116932 0.621257 0.043 Uiso 1 1 calc R U . . .
C24 C -0.01832(13) 0.16277(6) 0.95356(7) 0.0346(3) Uani 1 1 d . . . . .
H24A H -0.07387 0.128923 0.973368 0.052 Uiso 1 1 calc R U . . .
H24B H 0.005667 0.193491 0.992013 0.052 Uiso 1 1 calc R U . . .
H24C H 0.068715 0.14563 0.93564 0.052 Uiso 1 1 calc R U . . .
C22 C -0.02111(14) 0.24750(6) 0.85870(8) 0.0384(3) Uani 1 1 d . . . . .
H22A H 0.070758 0.231769 0.845384 0.058 Uiso 1 1 calc R U . . .
H22B H -0.006552 0.280838 0.89503 0.058 Uiso 1 1 calc R U . . .
H22C H -0.073862 0.264003 0.815132 0.058 Uiso 1 1 calc R U . . .
C23 C -0.24288(12) 0.21969(6) 0.91735(7) 0.0332(3) Uani 1 1 d . . . . .
H23A H -0.298979 0.238608 0.87629 0.05 Uiso 1 1 calc R U . . .
H23B H -0.221818 0.251298 0.955157 0.05 Uiso 1 1 calc R U . . .
H23C H -0.296455 0.185431 0.937652 0.05 Uiso 1 1 calc R U . . .
C5 C 0.25992(14) -0.09827(6) 0.56836(8) 0.0413(3) Uani 1 1 d . . . . .
H5 H 0.299991 -0.138929 0.56785 0.05 Uiso 1 1 calc R U . . .
C6 C 0.27969(13) -0.05699(6) 0.51106(8) 0.0395(3) Uani 1 1 d . . . . .
H6 H 0.334127 -0.069712 0.472074 0.047 Uiso 1 1 calc R U . . .
C53 C -0.53589(13) 0.27131(6) 0.73567(8) 0.0367(3) Uani 1 1 d . . . . .
H53A H -0.567499 0.2843 0.783105 0.055 Uiso 1 1 calc R U . . .
H53B H -0.529579 0.307957 0.704059 0.055 Uiso 1 1 calc R U . . .
H53C H -0.442765 0.251497 0.742659 0.055 Uiso 1 1 calc R U . . .
C52 C -0.78569(14) 0.25701(7) 0.68795(10) 0.0539(4) Uani 1 1 d . . . . .
H52A H -0.856499 0.226521 0.669499 0.081 Uiso 1 1 calc R U . . .
H52B H -0.779163 0.290787 0.652291 0.081 Uiso 1 1 calc R U . . .
H52C H -0.813524 0.274321 0.734278 0.081 Uiso 1 1 calc R U . . .
C54 C -0.59232(16) 0.19985(8) 0.62851(7) 0.0467(4) Uani 1 1 d . . . . .
H54A H -0.502872 0.177377 0.637898 0.07 Uiso 1 1 calc R U . . .
H54B H -0.578497 0.234756 0.595189 0.07 Uiso 1 1 calc R U . . .
H54C H -0.663817 0.171338 0.606312 0.07 Uiso 1 1 calc R U . . .
H20 H -0.2367(17) 0.1412(7) 0.8236(8) 0.036(4) Uiso 1 1 d . . . . .
H50 H -0.7476(17) 0.1626(7) 0.7600(8) 0.036(4) Uiso 1 1 d . . . . .

loop_
_atom_site_aniso_label
_atom_site_aniso_U_11
_atom_site_aniso_U_22
_atom_site_aniso_U_33
_atom_site_aniso_U_23
_atom_site_aniso_U_13
_atom_site_aniso_U_12
O49 0.0141(3) 0.0309(4) 0.0327(4) 0.0075(3) 0.0019(3) -0.0006(3)
O32 0.0305(4) 0.0244(4) 0.0370(4) -0.0039(3) 0.0036(3) 0.0067(3)
O40 0.0252(4) 0.0233(4) 0.0437(5) 0.0035(3) 0.0016(3) 0.0058(3)
N31 0.0162(4) 0.0189(4) 0.0248(4) 0.0026(3) 0.0008(3) 0.0012(3)
O19 0.0145(4) 0.0273(4) 0.0386(4) 0.0026(3) 0.0008(3) -0.0020(3)
O2 0.0318(4) 0.0271(4) 0.0405(5) 0.0080(3) -0.0038(3) 0.0009(3)
N1 0.0190(4) 0.0211(4) 0.0314(5) 0.0027(4) 0.0011(3) -0.0011(3)
N20 0.0140(4) 0.0252(4) 0.0317(5) 0.0024(4) -0.0006(3) -0.0016(3)
O10 0.0437(5) 0.0365(5) 0.0415(5) 0.0032(4) 0.0201(4) 0.0041(4)
N50 0.0135(4) 0.0279(5) 0.0383(5) 0.0136(4) 0.0004(4) -0.0022(3)
C32 0.0217(5) 0.0186(5) 0.0271(5) 0.0006(4) 0.0041(4) -0.0014(4)
C33 0.0226(5) 0.0200(5) 0.0249(5) 0.0035(4) 0.0017(4) -0.0042(4)
C38 0.0198(5) 0.0188(5) 0.0258(5) 0.0038(4) 0.0019(4) -0.0042(4)
C47 0.0166(5) 0.0181(5) 0.0256(5) 0.0019(4) 0.0020(4) -0.0021(4)
C39 0.0171(5) 0.0182(5) 0.0276(5) 0.0030(4) 0.0019(4) -0.0006(4)
C46 0.0190(5) 0.0214(5) 0.0278(5) -0.0012(4) 0.0046(4) -0.0054(4)
C19 0.0164(5) 0.0203(5) 0.0295(5) 0.0071(4) -0.0006(4) -0.0016(4)
C2 0.0195(5) 0.0218(5) 0.0386(6) 0.0014(4) -0.0049(4) -0.0020(4)
C34 0.0322(6) 0.0225(5) 0.0288(5) -0.0003(4) 0.0030(4) -0.0056(4)
C49 0.0162(5) 0.0234(5) 0.0252(5) 0.0028(4) 0.0005(4) -0.0004(4)
C17 0.0187(5) 0.0217(5) 0.0316(5) 0.0005(4) 0.0006(4) -0.0027(4)
C48 0.0146(5) 0.0234(5) 0.0286(5) 0.0056(4) 0.0006(4) 0.0014(4)
C40 0.0195(5) 0.0185(5) 0.0332(6) 0.0017(4) 0.0043(4) -0.0016(4)
C16 0.0211(5) 0.0214(5) 0.0316(5) 0.0028(4) 0.0029(4) -0.0022(4)
C45 0.0244(5) 0.0315(6) 0.0288(5) -0.0012(4) 0.0001(4) -0.0058(4)
C18 0.0174(5) 0.0234(5) 0.0307(5) 0.0046(4) 0.0015(4) -0.0034(4)
C3 0.0188(5) 0.0241(5) 0.0424(6) -0.0026(5) -0.0038(4) -0.0003(4)
C41 0.0213(5) 0.0213(5) 0.0313(5) -0.0008(4) 0.0042(4) -0.0056(4)
C37 0.0230(5) 0.0241(5) 0.0324(6) 0.0073(4) -0.0007(4) -0.0025(4)
C9 0.0213(5) 0.0242(5) 0.0337(6) -0.0013(4) 0.0029(4) -0.0013(4)
C35 0.0374(6) 0.0306(6) 0.0238(5) 0.0014(4) -0.0019(5) -0.0116(5)
C15 0.0237(5) 0.0259(5) 0.0323(6) 0.0056(4) 0.0073(4) 0.0007(4)
C8 0.0195(5) 0.0262(5) 0.0387(6) -0.0045(5) -0.0007(4) -0.0002(4)
C10 0.0270(6) 0.0269(6) 0.0349(6) -0.0006(5) 0.0079(5) -0.0013(4)
C42 0.0301(6) 0.0246(5) 0.0401(6) -0.0051(5) 0.0102(5) -0.0034(4)
C11 0.0256(5) 0.0245(5) 0.0335(6) 0.0015(4) 0.0081(4) -0.0010(4)
C21 0.0207(5) 0.0215(5) 0.0356(6) 0.0001(4) -0.0012(4) 0.0005(4)
C14 0.0269(6) 0.0258(6) 0.0396(6) 0.0044(5) 0.0101(5) 0.0039(4)
C36 0.0284(6) 0.0322(6) 0.0299(6) 0.0099(5) -0.0055(4) -0.0085(5)
C12 0.0330(6) 0.0269(6) 0.0362(6) 0.0070(5) 0.0126(5) -0.0003(5)
C13 0.0322(6) 0.0238(5) 0.0420(7) 0.0082(5) 0.0097(5) 0.0024(5)
C51 0.0205(5) 0.0339(6) 0.0462(7) 0.0217(5) -0.0054(5) -0.0063(5)
C7 0.0264(6) 0.0341(6) 0.0421(7) -0.0072(5) 0.0021(5) 0.0019(5)
C4 0.0267(6) 0.0261(6) 0.0554(8) -0.0006(5) -0.0045(5) 0.0027(5)
C44 0.0366(7) 0.0400(7) 0.0269(6) -0.0043(5) 0.0015(5) -0.0116(5)
C43 0.0414(7) 0.0341(6) 0.0325(6) -0.0108(5) 0.0118(5) -0.0098(5)
C24 0.0325(6) 0.0334(6) 0.0365(6) -0.0037(5) -0.0070(5) 0.0071(5)
C22 0.0336(7) 0.0239(6) 0.0584(8) 0.0009(5) 0.0074(6) -0.0046(5)
C23 0.0256(6) 0.0312(6) 0.0429(7) -0.0026(5) 0.0022(5) 0.0037(5)
C5 0.0282(6) 0.0290(6) 0.0658(9) -0.0098(6) -0.0040(6) 0.0077(5)
C6 0.0273(6) 0.0383(7) 0.0526(8) -0.0134(6) 0.0006(5) 0.0061(5)
C53 0.0246(6) 0.0288(6) 0.0564(8) 0.0125(5) -0.0003(5) -0.0043(5)
C52 0.0251(6) 0.0459(8) 0.0888(12) 0.0415(8) -0.0110(7) -0.0048(6)
C54 0.0430(8) 0.0596(9) 0.0361(7) 0.0197(6) -0.0085(6) -0.0196(7)

loop_
_atom_type_symbol
_atom_type_description
_atom_type_scat_dispersion_real
_atom_type_scat_dispersion_imag
_atom_type_scat_source
C C 0.0181 0.0091 'International Tables Vol C Tables 4.2.6.8 and 6.1.1.4'
H H 0 0 'International Tables Vol C Tables 4.2.6.8 and 6.1.1.4'
N N 0.0311 0.018 'International Tables Vol C Tables 4.2.6.8 and 6.1.1.4'
O O 0.0492 0.0322 'International Tables Vol C Tables 4.2.6.8 and 6.1.1.4'

loop_
_geom_angle_atom_site_label_1
_geom_angle_atom_site_label_2
_geom_angle_atom_site_label_3
_geom_angle
_geom_angle_site_symmetry_1
_geom_angle_site_symmetry_3
_geom_angle_publ_flag
C47 N31 C32 121.15(8) . . ?
C47 N31 C48 123.55(9) . . ?
C32 N31 C48 115.22(8) . . ?
C17 N1 C2 121.07(9) . . ?
C17 N1 C18 121.95(9) . . ?
C2 N1 C18 116.79(9) . . ?
C19 N20 C21 125.79(9) . . ?
C19 N20 H20 117.1(10) . . ?
C21 N20 H20 116.8(10) . . ?
C49 N50 C51 125.89(9) . . ?
C49 N50 H50 115.9(10) . . ?
C51 N50 H50 118.1(10) . . ?
O32 C32 N31 118.87(10) . . ?
O32 C32 C33 124.04(10) . . ?
N31 C32 C33 117.09(9) . . ?
C38 C33 C34 120.22(10) . . ?
C38 C33 C32 121.35(9) . . ?
C34 C33 C32 118.42(10) . . ?
C37 C38 C33 119.01(10) . . ?
C37 C38 C39 123.99(10) . . ?
C33 C38 C39 116.97(9) . . ?
N31 C47 C39 121.95(9) . . ?
N31 C47 C46 127.66(9) . . ?
C39 C47 C46 110.37(9) . . ?
C47 C39 C38 121.33(9) . . ?
C47 C39 C40 108.78(9) . . ?
C38 C39 C40 129.89(9) . . ?
C45 C46 C41 119.38(10) . . ?
C45 C46 C47 134.14(10) . . ?
C41 C46 C47 106.07(9) . . ?
O19 C19 N20 125.41(10) . . ?
O19 C19 C18 120.19(10) . . ?
N20 C19 C18 114.35(9) . . ?
O2 C2 N1 119.76(11) . . ?
O2 C2 C3 123.72(10) . . ?
N1 C2 C3 116.51(10) . . ?
C35 C34 C33 119.51(11) . . ?
C35 C34 H34 120.2 . . ?
C33 C34 H34 120.2 . . ?
O49 C49 N50 125.07(10) . . ?
O49 C49 C48 120.99(9) . . ?
N50 C49 C48 113.92(9) . . ?
N1 C17 C9 121.98(10) . . ?
N1 C17 C16 127.53(10) . . ?
C9 C17 C16 110.48(10) . . ?
N31 C48 C49 110.85(8) . . ?
N31 C48 H48A 109.5 . . ?
C49 C48 H48A 109.5 . . ?
N31 C48 H48B 109.5 . . ?
C49 C48 H48B 109.5 . . ?
H48A C48 H48B 108.1 . . ?
O40 C40 C39 128.55(10) . . ?
O40 C40 C41 126.17(10) . . ?
C39 C40 C41 105.27(9) . . ?
C15 C16 C11 119.29(10) . . ?
C15 C16 C17 134.70(10) . . ?
C11 C16 C17 106.01(9) . . ?
C46 C45 C44 118.26(11) . . ?
C46 C45 H45 120.9 . . ?
C44 C45 H45 120.9 . . ?
N1 C18 C19 111.75(8) . . ?
N1 C18 H18A 109.3 . . ?
C19 C18 H18A 109.3 . . ?
N1 C18 H18B 109.3 . . ?
C19 C18 H18B 109.3 . . ?
H18A C18 H18B 107.9 . . ?
C8 C3 C4 120.02(12) . . ?
C8 C3 C2 121.62(10) . . ?
C4 C3 C2 118.35(11) . . ?
C42 C41 C46 122.35(11) . . ?
C42 C41 C40 127.97(10) . . ?
C46 C41 C40 109.31(9) . . ?
C36 C37 C38 119.92(11) . . ?
C36 C37 H37 120 . . ?
C38 C37 H37 120 . . ?
C17 C9 C8 121.36(10) . . ?
C17 C9 C10 108.62(10) . . ?
C8 C9 C10 129.92(10) . . ?
C34 C35 C36 120.12(11) . . ?
C34 C35 H35 119.9 . . ?
C36 C35 H35 119.9 . . ?
C16 C15 C14 118.33(10) . . ?
C16 C15 H15 120.8 . . ?
C14 C15 H15 120.8 . . ?
C3 C8 C7 119.24(11) . . ?
C3 C8 C9 116.98(10) . . ?
C7 C8 C9 123.75(11) . . ?
O10 C10 C9 128.19(11) . . ?
O10 C10 C11 125.96(11) . . ?
C9 C10 C11 105.85(9) . . ?
C41 C42 C43 117.97(11) . . ?
C41 C42 H42 121 . . ?
C43 C42 H42 121 . . ?
C12 C11 C16 122.37(10) . . ?
C12 C11 C10 128.59(10) . . ?
C16 C11 C10 109.04(10) . . ?
N20 C21 C24 109.39(9) . . ?
N20 C21 C22 110.47(10) . . ?
C24 C21 C22 110.79(10) . . ?
N20 C21 C23 106.28(9) . . ?
C24 C21 C23 110.11(10) . . ?
C22 C21 C23 109.70(10) . . ?
C13 C14 C15 121.87(11) . . ?
C13 C14 H14 119.1 . . ?
C15 C14 H14 119.1 . . ?
C37 C36 C35 121.23(10) . . ?
C37 C36 H36 119.4 . . ?
C35 C36 H36 119.4 . . ?
C11 C12 C13 118.18(11) . . ?
C11 C12 H12 120.9 . . ?
C13 C12 H12 120.9 . . ?
C14 C13 C12 119.96(11) . . ?
C14 C13 H13 120 . . ?
C12 C13 H13 120 . . ?
N50 C51 C54 108.96(11) . . ?
N50 C51 C53 110.39(10) . . ?
C54 C51 C53 111.51(10) . . ?
N50 C51 C52 106.29(9) . . ?
C54 C51 C52 110.81(12) . . ?
C53 C51 C52 108.75(12) . . ?
C6 C7 C8 119.64(13) . . ?
C6 C7 H7 120.2 . . ?
C8 C7 H7 120.2 . . ?
C5 C4 C3 119.99(13) . . ?
C5 C4 H4 120 . . ?
C3 C4 H4 120 . . ?
C43 C44 C45 122.07(11) . . ?
C43 C44 H44 119 . . ?
C45 C44 H44 119 . . ?
C44 C43 C42 119.96(11) . . ?
C44 C43 H43 120 . . ?
C42 C43 H43 120 . . ?
C21 C24 H24A 109.5 . . ?
C21 C24 H24B 109.5 . . ?
H24A C24 H24B 109.5 . . ?
C21 C24 H24C 109.5 . . ?
H24A C24 H24C 109.5 . . ?
H24B C24 H24C 109.5 . . ?
C21 C22 H22A 109.5 . . ?
C21 C22 H22B 109.5 . . ?
H22A C22 H22B 109.5 . . ?
C21 C22 H22C 109.5 . . ?
H22A C22 H22C 109.5 . . ?
H22B C22 H22C 109.5 . . ?
C21 C23 H23A 109.5 . . ?
C21 C23 H23B 109.5 . . ?
H23A C23 H23B 109.5 . . ?
C21 C23 H23C 109.5 . . ?
H23A C23 H23C 109.5 . . ?
H23B C23 H23C 109.5 . . ?
C4 C5 C6 120.22(12) . . ?
C4 C5 H5 119.9 . . ?
C6 C5 H5 119.9 . . ?
C7 C6 C5 120.86(13) . . ?
C7 C6 H6 119.6 . . ?
C5 C6 H6 119.6 . . ?
C51 C53 H53A 109.5 . . ?
C51 C53 H53B 109.5 . . ?
H53A C53 H53B 109.5 . . ?
C51 C53 H53C 109.5 . . ?
H53A C53 H53C 109.5 . . ?
H53B C53 H53C 109.5 . . ?
C51 C52 H52A 109.5 . . ?
C51 C52 H52B 109.5 . . ?
H52A C52 H52B 109.5 . . ?
C51 C52 H52C 109.5 . . ?
H52A C52 H52C 109.5 . . ?
H52B C52 H52C 109.5 . . ?
C51 C54 H54A 109.5 . . ?
C51 C54 H54B 109.5 . . ?
H54A C54 H54B 109.5 . . ?
C51 C54 H54C 109.5 . . ?
H54A C54 H54C 109.5 . . ?
H54B C54 H54C 109.5 . . ?

loop_
_geom_bond_atom_site_label_1
_geom_bond_atom_site_label_2
_geom_bond_distance
_geom_bond_site_symmetry_2
_geom_bond_publ_flag
O49 C49 1.2363(13) . ?
O32 C32 1.2232(13) . ?
O40 C40 1.2196(13) . ?
N31 C47 1.3638(13) . ?
N31 C32 1.4120(13) . ?
N31 C48 1.4568(12) . ?
O19 C19 1.2314(13) . ?
O2 C2 1.2205(14) . ?
N1 C17 1.3667(14) . ?
N1 C2 1.4175(14) . ?
N1 C18 1.4601(14) . ?
N20 C19 1.3356(14) . ?
N20 C21 1.4841(14) . ?
N20 H20 0.886(16) . ?
O10 C10 1.2213(14) . ?
N50 C49 1.3310(13) . ?
N50 C51 1.4812(14) . ?
N50 H50 0.861(16) . ?
C32 C33 1.4647(15) . ?
C33 C38 1.4085(15) . ?
C33 C34 1.4101(15) . ?
C38 C37 1.4078(15) . ?
C38 C39 1.4356(15) . ?
C47 C39 1.3709(14) . ?
C47 C46 1.4943(14) . ?
C39 C40 1.4738(14) . ?
C46 C45 1.3829(15) . ?
C46 C41 1.4040(15) . ?
C19 C18 1.5283(15) . ?
C2 C3 1.4709(17) . ?
C34 C35 1.3808(17) . ?
C34 H34 0.95 . ?
C49 C48 1.5305(14) . ?
C17 C9 1.3728(16) . ?
C17 C16 1.4943(15) . ?
C48 H48A 0.99 . ?
C48 H48B 0.99 . ?
C40 C41 1.4989(15) . ?
C16 C15 1.3814(15) . ?
C16 C11 1.4086(15) . ?
C45 C44 1.4002(17) . ?
C45 H45 0.95 . ?
C18 H18A 0.99 . ?
C18 H18B 0.99 . ?
C3 C8 1.4044(17) . ?
C3 C4 1.4046(16) . ?
C41 C42 1.3790(16) . ?
C37 C36 1.3730(17) . ?
C37 H37 0.95 . ?
C9 C8 1.4344(15) . ?
C9 C10 1.4687(16) . ?
C35 C36 1.3959(18) . ?
C35 H35 0.95 . ?
C15 C14 1.4074(16) . ?
C15 H15 0.95 . ?
C8 C7 1.4105(17) . ?
C10 C11 1.4946(16) . ?
C42 C43 1.3996(18) . ?
C42 H42 0.95 . ?
C11 C12 1.3740(16) . ?
C21 C24 1.5262(16) . ?
C21 C22 1.5269(16) . ?
C21 C23 1.5278(16) . ?
C14 C13 1.3773(16) . ?
C14 H14 0.95 . ?
C36 H36 0.95 . ?
C12 C13 1.4018(17) . ?
C12 H12 0.95 . ?
C13 H13 0.95 . ?
C51 C54 1.521(2) . ?
C51 C53 1.5278(17) . ?
C51 C52 1.5325(18) . ?
C7 C6 1.3809(18) . ?
C7 H7 0.95 . ?
C4 C5 1.375(2) . ?
C4 H4 0.95 . ?
C44 C43 1.3778(19) . ?
C44 H44 0.95 . ?
C43 H43 0.95 . ?
C24 H24A 0.98 . ?
C24 H24B 0.98 . ?
C24 H24C 0.98 . ?
C22 H22A 0.98 . ?
C22 H22B 0.98 . ?
C22 H22C 0.98 . ?
C23 H23A 0.98 . ?
C23 H23B 0.98 . ?
C23 H23C 0.98 . ?
C5 C6 1.396(2) . ?
C5 H5 0.95 . ?
C6 H6 0.95 . ?
C53 H53A 0.98 . ?
C53 H53B 0.98 . ?
C53 H53C 0.98 . ?
C52 H52A 0.98 . ?
C52 H52B 0.98 . ?
C52 H52C 0.98 . ?
C54 H54A 0.98 . ?
C54 H54B 0.98 . ?
C54 H54C 0.98 . ?

loop_
_geom_torsion_atom_site_label_1
_geom_torsion_atom_site_label_2
_geom_torsion_atom_site_label_3
_geom_torsion_atom_site_label_4
_geom_torsion
_geom_torsion_site_symmetry_1
_geom_torsion_site_symmetry_2
_geom_torsion_site_symmetry_3
_geom_torsion_site_symmetry_4
_geom_torsion_publ_flag
C47 N31 C32 O32 175.70(9) . . . . ?
C48 N31 C32 O32 -1.41(14) . . . . ?
C47 N31 C32 C33 -3.13(14) . . . . ?
C48 N31 C32 C33 179.75(8) . . . . ?
O32 C32 C33 C38 -177.99(10) . . . . ?
N31 C32 C33 C38 0.78(14) . . . . ?
O32 C32 C33 C34 0.54(16) . . . . ?
N31 C32 C33 C34 179.31(9) . . . . ?
C34 C33 C38 C37 -0.46(15) . . . . ?
C32 C33 C38 C37 178.04(9) . . . . ?
C34 C33 C38 C39 -178.56(9) . . . . ?
C32 C33 C38 C39 -0.06(14) . . . . ?
C32 N31 C47 C39 4.87(15) . . . . ?
C48 N31 C47 C39 -178.26(9) . . . . ?
C32 N31 C47 C46 -173.60(9) . . . . ?
C48 N31 C47 C46 3.27(15) . . . . ?
N31 C47 C39 C38 -4.08(15) . . . . ?
C46 C47 C39 C38 174.63(9) . . . . ?
N31 C47 C39 C40 176.53(9) . . . . ?
C46 C47 C39 C40 -4.76(11) . . . . ?
C37 C38 C39 C47 -176.38(10) . . . . ?
C33 C38 C39 C47 1.62(14) . . . . ?
C37 C38 C39 C40 2.87(17) . . . . ?
C33 C38 C39 C40 -179.14(10) . . . . ?
N31 C47 C46 C45 10.24(19) . . . . ?
C39 C47 C46 C45 -168.37(11) . . . . ?
N31 C47 C46 C41 -177.52(9) . . . . ?
C39 C47 C46 C41 3.87(11) . . . . ?
C21 N20 C19 O19 0.08(17) . . . . ?
C21 N20 C19 C18 177.62(9) . . . . ?
C17 N1 C2 O2 173.54(10) . . . . ?
C18 N1 C2 O2 -1.61(14) . . . . ?
C17 N1 C2 C3 -7.50(14) . . . . ?
C18 N1 C2 C3 177.34(9) . . . . ?
C38 C33 C34 C35 0.53(16) . . . . ?
C32 C33 C34 C35 -178.02(10) . . . . ?
C51 N50 C49 O49 2.20(19) . . . . ?
C51 N50 C49 C48 -176.23(11) . . . . ?
C2 N1 C17 C9 2.90(16) . . . . ?
C18 N1 C17 C9 177.81(10) . . . . ?
C2 N1 C17 C16 -178.24(10) . . . . ?
C18 N1 C17 C16 -3.33(16) . . . . ?
C47 N31 C48 C49 -88.13(11) . . . . ?
C32 N31 C48 C49 88.91(10) . . . . ?
O49 C49 C48 N31 20.84(14) . . . . ?
N50 C49 C48 N31 -160.67(9) . . . . ?
C47 C39 C40 O40 -177.06(11) . . . . ?
C38 C39 C40 O40 3.62(18) . . . . ?
C47 C39 C40 C41 3.76(11) . . . . ?
C38 C39 C40 C41 -175.56(10) . . . . ?
N1 C17 C16 C15 0.7(2) . . . . ?
C9 C17 C16 C15 179.71(12) . . . . ?
N1 C17 C16 C11 -179.49(10) . . . . ?
C9 C17 C16 C11 -0.52(13) . . . . ?
C41 C46 C45 C44 0.62(16) . . . . ?
C47 C46 C45 C44 172.05(11) . . . . ?
C17 N1 C18 C19 -73.56(12) . . . . ?
C2 N1 C18 C19 101.56(10) . . . . ?
O19 C19 C18 N1 -21.02(13) . . . . ?
N20 C19 C18 N1 161.29(9) . . . . ?
O2 C2 C3 C8 -174.17(10) . . . . ?
N1 C2 C3 C8 6.92(15) . . . . ?
O2 C2 C3 C4 6.83(17) . . . . ?
N1 C2 C3 C4 -172.08(10) . . . . ?
C45 C46 C41 C42 -1.19(16) . . . . ?
C47 C46 C41 C42 -174.80(10) . . . . ?
C45 C46 C41 C40 172.25(9) . . . . ?
C47 C46 C41 C40 -1.36(11) . . . . ?
O40 C40 C41 C42 -7.57(18) . . . . ?
C39 C40 C41 C42 171.63(10) . . . . ?
O40 C40 C41 C46 179.46(10) . . . . ?
C39 C40 C41 C46 -1.33(11) . . . . ?
C33 C38 C37 C36 -0.17(15) . . . . ?
C39 C38 C37 C36 177.79(10) . . . . ?
N1 C17 C9 C8 2.82(17) . . . . ?
C16 C17 C9 C8 -176.22(10) . . . . ?
N1 C17 C9 C10 179.49(10) . . . . ?
C16 C17 C9 C10 0.46(13) . . . . ?
C33 C34 C35 C36 0.03(16) . . . . ?
C11 C16 C15 C14 -0.53(17) . . . . ?
C17 C16 C15 C14 179.22(12) . . . . ?
C4 C3 C8 C7 -0.84(16) . . . . ?
C2 C3 C8 C7 -179.82(10) . . . . ?
C4 C3 C8 C9 177.29(10) . . . . ?
C2 C3 C8 C9 -1.70(16) . . . . ?
C17 C9 C8 C3 -3.28(16) . . . . ?
C10 C9 C8 C3 -179.17(11) . . . . ?
C17 C9 C8 C7 174.75(11) . . . . ?
C10 C9 C8 C7 -1.14(19) . . . . ?
C17 C9 C10 O10 179.21(12) . . . . ?
C8 C9 C10 O10 -4.5(2) . . . . ?
C17 C9 C10 C11 -0.22(12) . . . . ?
C8 C9 C10 C11 176.08(11) . . . . ?
C46 C41 C42 C43 0.49(16) . . . . ?
C40 C41 C42 C43 -171.65(10) . . . . ?
C15 C16 C11 C12 0.55(18) . . . . ?
C17 C16 C11 C12 -179.26(11) . . . . ?
C15 C16 C11 C10 -179.82(10) . . . . ?
C17 C16 C11 C10 0.37(12) . . . . ?
O10 C10 C11 C12 0.0(2) . . . . ?
C9 C10 C11 C12 179.49(12) . . . . ?
O10 C10 C11 C16 -179.55(12) . . . . ?
C9 C10 C11 C16 -0.11(13) . . . . ?
C19 N20 C21 C24 -66.90(14) . . . . ?
C19 N20 C21 C22 55.32(14) . . . . ?
C19 N20 C21 C23 174.26(10) . . . . ?
C16 C15 C14 C13 0.34(18) . . . . ?
C38 C37 C36 C35 0.74(17) . . . . ?
C34 C35 C36 C37 -0.68(17) . . . . ?
C16 C11 C12 C13 -0.34(18) . . . . ?
C10 C11 C12 C13 -179.89(12) . . . . ?
C15 C14 C13 C12 -0.13(19) . . . . ?
C11 C12 C13 C14 0.13(19) . . . . ?
C49 N50 C51 C54 65.63(15) . . . . ?
C49 N50 C51 C53 -57.15(16) . . . . ?
C49 N50 C51 C52 -174.92(12) . . . . ?
C3 C8 C7 C6 1.24(17) . . . . ?
C9 C8 C7 C6 -176.75(11) . . . . ?
C8 C3 C4 C5 -0.33(18) . . . . ?
C2 C3 C4 C5 178.69(11) . . . . ?
C46 C45 C44 C43 0.62(17) . . . . ?
C45 C44 C43 C42 -1.33(18) . . . . ?
C41 C42 C43 C44 0.75(17) . . . . ?
C3 C4 C5 C6 1.10(19) . . . . ?
C8 C7 C6 C5 -0.49(19) . . . . ?
C4 C5 C6 C7 -0.7(2) . . . . ?
